data_1557356
loop_
_publ_author_name
'Dub, Pavel A.'
'Batrice, Rami J.'
'Gordon, John C.'
'Scott, Brian L.'
'Minko, Yury'
'Schmidt, Jurgen G.'
'Williams, Robert F.'

_publ_section_title
;
 Engineering Catalysts for Selective Ester Hydrogenation
;
_journal_name_full 'Organic Process Research &amp; Development'
_journal_paper_doi 10.1021/acs.oprd.9b00559
_journal_year 2020
_chemical_formula_sum 'C38 H43 Cl2 N O P2 Ru S'
_chemical_formula_weight 795.70
_space_group_crystal_system monoclinic
_space_group_IT_number 14
_space_group_name_Hall '-P 2ybc'
_space_group_name_H-M_alt 'P 1 21/c 1'
_atom_sites_solution_hydrogens mixed
_audit_creation_method SHELXL-2016/6
_cell_angle_alpha 90
_cell_angle_beta 111.468(18)
_cell_angle_gamma 90
_cell_formula_units_Z 4
_cell_length_a 11.84(2)
_cell_length_b 31.81(5)
_cell_length_c 10.563(18)
_cell_measurement_reflns_used 4034
_cell_measurement_temperature 100(1)
_cell_measurement_theta_max 24.03
_cell_measurement_theta_min 2.25
_cell_volume 3702(11)
_computing_cell_refinement 'SAINT+, v. 7.66a (Bruker AXS, 2009)'
_computing_data_collection 'APEX II, v. 7.0 (Bruker AXS, 2009)'
_computing_data_reduction 'SAINT+, v. 7.66a (Bruker AXS, 2009)'
_computing_molecular_graphics 'SHELXTL, v. 2014/7, (Bruker AXS, 2014)'
_computing_publication_material 'SHELXTL, v. 2014/7, (Bruker AXS, 2014)'
_computing_structure_refinement 'SHELXL 2014/7 (Sheldrick, 2014)'
_computing_structure_solution 'SHELXS 2013/1 (Sheldrick, 2013)'
_diffrn_ambient_temperature 100(1)
_diffrn_measured_fraction_theta_full 0.991
_diffrn_measured_fraction_theta_max 0.965
_diffrn_measurement_device_type 'Bruker D8 with APEXII CCD'
_diffrn_measurement_method '\w scans'
_diffrn_radiation_type MoK\a
_diffrn_radiation_wavelength 0.71073
_diffrn_reflns_av_R_equivalents 0.1738
_diffrn_reflns_av_unetI/netI 0.1478
_diffrn_reflns_Laue_measured_fraction_full 0.991
_diffrn_reflns_Laue_measured_fraction_max 0.965
_diffrn_reflns_limit_h_max 14
_diffrn_reflns_limit_h_min -14
_diffrn_reflns_limit_k_max 38
_diffrn_reflns_limit_k_min -38
_diffrn_reflns_limit_l_max 12
_diffrn_reflns_limit_l_min -12
_diffrn_reflns_number 30798
_diffrn_reflns_point_group_measured_fraction_full 0.991
_diffrn_reflns_point_group_measured_fraction_max 0.965
_diffrn_reflns_theta_full 25.242
_diffrn_reflns_theta_max 25.742
_diffrn_reflns_theta_min 1.848
_diffrn_standards_decay_% 0
_diffrn_standards_interval_count 0
_diffrn_standards_interval_time 0
_diffrn_standards_number 0
_exptl_absorpt_coefficient_mu 0.742
_exptl_absorpt_correction_T_max 1.000
_exptl_absorpt_correction_T_min 0.942
_exptl_absorpt_correction_type multi-scan
_exptl_absorpt_process_details 'SADABS v. 2.03 (Sheldrick, 2008)'
_exptl_crystal_colour orange
_exptl_crystal_density_diffrn 1.428
_exptl_crystal_description block
_exptl_crystal_F_000 1640
_exptl_crystal_size_max 0.330
_exptl_crystal_size_mid 0.110
_exptl_crystal_size_min 0.080
_refine_diff_density_max 1.539
_refine_diff_density_min -1.939
_refine_diff_density_rms 0.167
_refine_ls_extinction_method none
_refine_ls_goodness_of_fit_ref 1.593
_refine_ls_hydrogen_treatment constr
_refine_ls_matrix_type full
_refine_ls_number_parameters 418
_refine_ls_number_reflns 6826
_refine_ls_number_restraints 0
_refine_ls_restrained_S_all 1.593
_refine_ls_R_factor_all 0.1814
_refine_ls_R_factor_gt 0.1235
_refine_ls_shift/su_max 0.004
_refine_ls_shift/su_mean 0.000
_refine_ls_structure_factor_coef Fsqd
_refine_ls_weighting_details 'w=1/[\s^2^(Fo^2^)+(0.0776P)^2^] where P=(Fo^2^+2Fc^2^)/3'
_refine_ls_weighting_scheme calc
_refine_ls_wR_factor_gt 0.2626
_refine_ls_wR_factor_ref 0.2766
_reflns_Friedel_coverage 0.000
_reflns_number_gt 4373
_reflns_number_total 6826
_reflns_threshold_expression 'I > 2\s(I)'
_cod_data_source_file op9b00559_si_002.cif
_cod_data_source_block apx2846_full
_cod_original_sg_symbol_H-M 'P 21/c'
_cod_database_code 1557356
_shelx_shelxl_version_number 2016/6
_shelx_space_group_comment
;
The symmetry employed for this shelxl refinement is uniquely defined
by the following loop, which should always be used as a source of
symmetry information in preference to the above space-group names.
They are only intended as comments.
;
_shelx_estimated_absorpt_t_min 0.792
_shelx_estimated_absorpt_t_max 0.943

loop_
_space_group_symop_operation_xyz
'x, y, z'
'-x, y+1/2, -z+1/2'
'-x, -y, -z'
'x, -y-1/2, z-1/2'

loop_
_atom_site_label
_atom_site_type_symbol
_atom_site_fract_x
_atom_site_fract_y
_atom_site_fract_z
_atom_site_U_iso_or_equiv
_atom_site_adp_type
_atom_site_occupancy
_atom_site_site_symmetry_order
_atom_site_calc_flag
_atom_site_refinement_flags_posn
_atom_site_refinement_flags_adp
_atom_site_refinement_flags_occupancy
_atom_site_disorder_assembly
_atom_site_disorder_group
Ru1 Ru -0.64552(9) 0.33107(3) -0.74256(10) 0.0334(3) Uani 1 1 d . . . . .
Cl1 Cl -0.7785(3) 0.31599(9) -0.6185(3) 0.0409(8) Uani 1 1 d . . . . .
Cl2 Cl -0.5490(3) 0.33520(9) -0.9099(3) 0.0443(8) Uani 1 1 d . . . . .
S1 S -0.5081(3) 0.28678(9) -0.5885(3) 0.0363(8) Uani 1 1 d . . . . .
P1 P -0.8940(3) 0.35127(10) -1.0214(3) 0.0352(8) Uani 1 1 d . . . . .
P2 P -0.5852(3) 0.39530(9) -0.6367(3) 0.0301(8) Uani 1 1 d . . . . .
O1 O -0.7940(7) 0.3632(2) -0.8909(7) 0.0319(19) Uani 1 1 d . . . . .
N1 N -0.7157(8) 0.2726(3) -0.8555(9) 0.032(2) Uani 1 1 d . . . . .
H1 H -0.709743 0.272472 -0.935515 0.038 Uiso 1 1 d R U . . .
C1 C -0.8894(11) 0.3812(4) -1.1649(12) 0.042(3) Uani 1 1 d . . . . .
C2 C -0.9069(13) 0.3649(5) -1.2921(13) 0.057(4) Uani 1 1 d . . . . .
H2 H -0.921252 0.336284 -1.306965 0.068 Uiso 1 1 calc R U . . .
C3 C -0.9036(12) 0.3898(6) -1.3970(15) 0.067(5) Uani 1 1 d . . . . .
H3 H -0.913085 0.377958 -1.480784 0.080 Uiso 1 1 calc R U . . .
C4 C -0.8863(13) 0.4319(5) -1.3768(14) 0.057(4) Uani 1 1 d . . . . .
H4 H -0.885297 0.449042 -1.447706 0.069 Uiso 1 1 calc R U . . .
C5 C -0.8701(12) 0.4494(5) -1.2513(15) 0.058(4) Uani 1 1 d . . . . .
H5 H -0.859297 0.478306 -1.239162 0.070 Uiso 1 1 calc R U . . .
C6 C -0.8696(11) 0.4245(4) -1.1437(13) 0.047(4) Uani 1 1 d . . . . .
H6 H -0.856497 0.436319 -1.058901 0.057 Uiso 1 1 calc R U . . .
C7 C -1.0374(12) 0.3601(4) -1.0074(15) 0.041(3) Uani 1 1 d . . . . .
C8 C -1.0554(13) 0.3523(4) -0.8867(15) 0.050(4) Uani 1 1 d . . . . .
H8 H -0.989458 0.344257 -0.810309 0.060 Uiso 1 1 calc R U . . .
C9 C -1.1654(12) 0.3562(4) -0.8767(13) 0.041(3) Uani 1 1 d . . . . .
H9 H -1.174428 0.350244 -0.794675 0.049 Uiso 1 1 calc R U . . .
C10 C -1.2659(12) 0.3689(4) -0.9890(15) 0.047(4) Uani 1 1 d . . . . .
H10 H -1.341873 0.370593 -0.982012 0.056 Uiso 1 1 calc R U . . .
C11 C -1.2530(13) 0.3793(4) -1.1128(14) 0.055(4) Uani 1 1 d . . . . .
H11 H -1.317916 0.389350 -1.186986 0.066 Uiso 1 1 calc R U . . .
C12 C -1.1366(14) 0.3738(4) -1.1187(15) 0.053(4) Uani 1 1 d . . . . .
H12 H -1.125807 0.379545 -1.199898 0.063 Uiso 1 1 calc R U . . .
C13 C -0.8896(12) 0.2961(4) -1.0638(14) 0.050(4) Uani 1 1 d . . . . .
H13A H -0.969388 0.287284 -1.125054 0.061 Uiso 1 1 calc R U . . .
H13B H -0.833101 0.292189 -1.110001 0.061 Uiso 1 1 calc R U . . .
C14 C -0.8519(12) 0.2698(4) -0.9397(14) 0.049(4) Uani 1 1 d . . . . .
H14A H -0.872824 0.240780 -0.965691 0.058 Uiso 1 1 calc R U . . .
H14B H -0.896762 0.278560 -0.883662 0.058 Uiso 1 1 calc R U . . .
C15 C -0.6695(15) 0.2362(4) -0.7651(15) 0.065(5) Uani 1 1 d . . . . .
H15A H -0.687988 0.210473 -0.818219 0.078 Uiso 1 1 calc R U . . .
H15B H -0.709105 0.234840 -0.699422 0.078 Uiso 1 1 calc R U . . .
C16 C -0.5335(12) 0.2399(4) -0.6912(14) 0.047(3) Uani 1 1 d . . . . .
H16A H -0.492998 0.242014 -0.755873 0.057 Uiso 1 1 calc R U . . .
H16B H -0.502303 0.215413 -0.634240 0.057 Uiso 1 1 calc R U . . .
C17 C -0.3387(13) 0.2906(4) -0.5312(14) 0.047(4) Uani 1 1 d . . . . .
C18 C -0.2840(15) 0.2472(5) -0.4872(18) 0.082(5) Uani 1 1 d . . . . .
H18A H -0.330844 0.232437 -0.443864 0.123 Uiso 1 1 calc R U . . .
H18B H -0.201908 0.250051 -0.424484 0.123 Uiso 1 1 calc R U . . .
H18C H -0.284991 0.231638 -0.565526 0.123 Uiso 1 1 calc R U . . .
C19 C -0.3037(16) 0.3194(5) -0.4078(15) 0.079(5) Uani 1 1 d . . . . .
H19A H -0.284042 0.346801 -0.432234 0.118 Uiso 1 1 calc R U . . .
H19B H -0.234543 0.308044 -0.336178 0.118 Uiso 1 1 calc R U . . .
H19C H -0.370528 0.321696 -0.377315 0.118 Uiso 1 1 calc R U . . .
C20 C -0.2947(14) 0.3093(5) -0.6315(16) 0.079(5) Uani 1 1 d . . . . .
H20A H -0.338773 0.297662 -0.719705 0.118 Uiso 1 1 calc R U . . .
H20B H -0.209818 0.303358 -0.606495 0.118 Uiso 1 1 calc R U . . .
H20C H -0.306769 0.339196 -0.633999 0.118 Uiso 1 1 calc R U . . .
C21 C -0.6963(11) 0.4375(3) -0.7251(12) 0.035(3) Uani 1 1 d . . . . .
C22 C -0.8149(12) 0.4340(4) -0.7267(13) 0.047(4) Uani 1 1 d . . . . .
H22 H -0.836535 0.410781 -0.686953 0.057 Uiso 1 1 calc R U . . .
C23 C -0.8971(12) 0.4639(5) -0.7854(13) 0.052(4) Uani 1 1 d . . . . .
H23 H -0.976356 0.460601 -0.789229 0.063 Uiso 1 1 calc R U . . .
C24 C -0.8665(17) 0.4997(4) -0.8405(16) 0.069(5) Uani 1 1 d . . . . .
H24 H -0.923349 0.521048 -0.874743 0.083 Uiso 1 1 calc R U . . .
C25 C -0.7575(16) 0.5036(4) -0.8444(14) 0.062(4) Uani 1 1 d . . . . .
H25 H -0.739838 0.526809 -0.887449 0.075 Uiso 1 1 calc R U . . .
C26 C -0.6646(11) 0.4726(4) -0.7835(12) 0.041(3) Uani 1 1 d . . . . .
H26 H -0.586460 0.475925 -0.783223 0.050 Uiso 1 1 calc R U . . .
C27 C -0.5799(10) 0.4036(3) -0.4603(11) 0.030(3) Uani 1 1 d . . . . .
C28 C -0.5757(10) 0.3699(4) -0.3750(12) 0.037(3) Uani 1 1 d . . . . .
H28 H -0.574866 0.342544 -0.405560 0.045 Uiso 1 1 calc R U . . .
C29 C -0.5727(11) 0.3771(3) -0.2443(12) 0.038(3) Uani 1 1 d . . . . .
H29 H -0.568339 0.354365 -0.187386 0.046 Uiso 1 1 calc R U . . .
C30 C -0.5763(10) 0.4182(4) -0.1960(12) 0.038(3) Uani 1 1 d . . . . .
H30 H -0.574747 0.422855 -0.108484 0.045 Uiso 1 1 calc R U . . .
C31 C -0.5820(10) 0.4509(4) -0.2820(12) 0.035(3) Uani 1 1 d . . . . .
H31 H -0.586361 0.478203 -0.252887 0.042 Uiso 1 1 calc R U . . .
C32 C -0.5816(12) 0.4444(4) -0.4101(14) 0.048(4) Uani 1 1 d . . . . .
H32 H -0.582340 0.467395 -0.464722 0.058 Uiso 1 1 calc R U . . .
C33 C -0.4384(10) 0.4184(3) -0.6242(11) 0.028(3) Uani 1 1 d . . . . .
C34 C -0.4146(11) 0.4221(3) -0.7475(12) 0.037(3) Uani 1 1 d . . . . .
H34 H -0.472709 0.414183 -0.830656 0.044 Uiso 1 1 calc R U . . .
C35 C -0.3049(13) 0.4375(4) -0.7400(14) 0.044(4) Uani 1 1 d . . . . .
H35 H -0.290922 0.441812 -0.820184 0.053 Uiso 1 1 calc R U . . .
C36 C -0.2140(11) 0.4470(4) -0.6179(14) 0.042(3) Uani 1 1 d . . . . .
H36 H -0.137852 0.455003 -0.615995 0.050 Uiso 1 1 calc R U . . .
C37 C -0.2361(11) 0.4445(4) -0.4963(13) 0.046(3) Uani 1 1 d . . . . .
H37 H -0.176529 0.451755 -0.413513 0.055 Uiso 1 1 calc R U . . .
C38 C -0.3499(11) 0.4307(3) -0.5036(13) 0.037(3) Uani 1 1 d . . . . .
H38 H -0.366739 0.429899 -0.424272 0.045 Uiso 1 1 calc R U . . .

loop_
_atom_site_aniso_label
_atom_site_aniso_U_11
_atom_site_aniso_U_22
_atom_site_aniso_U_33
_atom_site_aniso_U_23
_atom_site_aniso_U_13
_atom_site_aniso_U_12
Ru1 0.0502(7) 0.0260(5) 0.0377(6) -0.0002(5) 0.0324(6) 0.0003(5)
Cl1 0.056(2) 0.0376(17) 0.043(2) -0.0029(14) 0.0347(18) -0.0080(15)
Cl2 0.063(2) 0.0391(17) 0.048(2) 0.0047(15) 0.0406(19) 0.0053(16)
S1 0.046(2) 0.0363(17) 0.0335(19) 0.0007(14) 0.0228(17) 0.0033(15)
P1 0.038(2) 0.0387(18) 0.038(2) -0.0056(15) 0.0244(18) -0.0007(15)
P2 0.0347(19) 0.0325(17) 0.0295(18) 0.0054(13) 0.0194(16) 0.0035(14)
O1 0.030(5) 0.037(5) 0.032(5) -0.009(4) 0.015(4) -0.003(4)
N1 0.039(6) 0.029(5) 0.026(6) -0.002(4) 0.010(5) 0.002(5)
C1 0.042(8) 0.060(9) 0.038(8) -0.005(6) 0.033(7) 0.003(7)
C2 0.064(11) 0.071(10) 0.039(9) -0.007(7) 0.022(8) 0.007(8)
C3 0.034(9) 0.130(16) 0.035(9) 0.013(10) 0.011(8) 0.016(10)
C4 0.051(10) 0.091(12) 0.038(9) 0.022(9) 0.026(8) 0.005(9)
C5 0.045(9) 0.059(9) 0.076(11) 0.005(8) 0.029(9) -0.016(7)
C6 0.048(9) 0.060(9) 0.044(9) 0.001(7) 0.028(8) -0.012(7)
C7 0.029(8) 0.037(7) 0.059(9) -0.009(7) 0.017(8) -0.012(6)
C8 0.070(10) 0.032(7) 0.067(10) -0.005(7) 0.047(9) -0.005(7)
C9 0.035(8) 0.054(8) 0.034(8) -0.005(6) 0.013(7) -0.001(7)
C10 0.033(8) 0.043(8) 0.077(11) -0.015(7) 0.036(8) -0.016(6)
C11 0.071(11) 0.050(8) 0.058(10) 0.003(7) 0.041(9) 0.002(8)
C12 0.072(11) 0.046(8) 0.063(10) -0.021(7) 0.052(10) -0.020(8)
C13 0.046(9) 0.048(8) 0.065(10) -0.013(7) 0.029(8) 0.002(7)
C14 0.056(10) 0.039(7) 0.063(10) -0.025(7) 0.036(8) -0.022(7)
C15 0.123(15) 0.021(7) 0.084(12) 0.005(7) 0.078(12) 0.000(8)
C16 0.048(9) 0.028(7) 0.070(10) -0.002(6) 0.027(8) 0.000(6)
C17 0.070(10) 0.029(7) 0.054(9) 0.000(6) 0.037(8) 0.000(7)
C18 0.090(13) 0.057(10) 0.117(16) 0.006(10) 0.059(12) 0.009(9)
C19 0.102(15) 0.083(12) 0.045(10) -0.008(9) 0.020(10) 0.004(10)
C20 0.055(11) 0.117(14) 0.068(12) 0.021(10) 0.028(10) 0.007(10)
C21 0.038(8) 0.031(7) 0.046(8) 0.002(6) 0.027(7) 0.000(6)
C22 0.049(9) 0.035(7) 0.067(10) -0.001(7) 0.031(8) 0.004(6)
C23 0.033(8) 0.062(10) 0.050(9) -0.011(8) 0.001(8) 0.011(7)
C24 0.102(15) 0.035(9) 0.066(11) 0.007(8) 0.027(11) 0.029(9)
C25 0.104(14) 0.033(8) 0.050(10) 0.015(7) 0.028(10) 0.015(9)
C26 0.028(8) 0.032(7) 0.046(9) 0.005(6) -0.007(7) 0.012(6)
C27 0.038(8) 0.026(6) 0.028(7) -0.008(5) 0.016(6) -0.007(5)
C28 0.035(8) 0.032(7) 0.050(8) -0.003(6) 0.022(7) 0.002(6)
C29 0.059(9) 0.030(7) 0.032(7) 0.005(6) 0.024(7) 0.001(6)
C30 0.034(8) 0.042(7) 0.039(8) -0.004(6) 0.015(7) 0.002(6)
C31 0.038(8) 0.027(6) 0.045(8) 0.001(6) 0.020(7) 0.002(5)
C32 0.061(9) 0.026(7) 0.072(10) 0.004(7) 0.043(8) -0.001(6)
C33 0.029(7) 0.028(6) 0.030(7) 0.007(5) 0.016(6) -0.001(5)
C34 0.052(9) 0.032(7) 0.031(7) 0.012(5) 0.021(7) 0.004(6)
C35 0.058(9) 0.033(7) 0.059(10) 0.012(6) 0.043(9) 0.004(7)
C36 0.015(7) 0.047(8) 0.062(10) 0.021(7) 0.011(7) 0.009(6)
C37 0.031(8) 0.068(9) 0.026(7) 0.007(6) -0.006(7) -0.008(7)
C38 0.040(8) 0.036(7) 0.046(8) 0.003(6) 0.027(7) -0.003(6)

loop_
_atom_type_symbol
_atom_type_description
_atom_type_scat_dispersion_real
_atom_type_scat_dispersion_imag
_atom_type_scat_source
C C 0.0033 0.0016 'International Tables Vol C Tables 4.2.6.8 and 6.1.1.4'
H H 0.0000 0.0000 'International Tables Vol C Tables 4.2.6.8 and 6.1.1.4'
Cl Cl 0.1484 0.1585 'International Tables Vol C Tables 4.2.6.8 and 6.1.1.4'
N N 0.0061 0.0033 'International Tables Vol C Tables 4.2.6.8 and 6.1.1.4'
O O 0.0106 0.0060 'International Tables Vol C Tables 4.2.6.8 and 6.1.1.4'
P P 0.1023 0.0942 'International Tables Vol C Tables 4.2.6.8 and 6.1.1.4'
Ru Ru -1.2594 0.8363 'International Tables Vol C Tables 4.2.6.8 and 6.1.1.4'
S S 0.1246 0.1234 'International Tables Vol C Tables 4.2.6.8 and 6.1.1.4'

loop_
_geom_angle_atom_site_label_1
_geom_angle_atom_site_label_2
_geom_angle_atom_site_label_3
_geom_angle
_geom_angle_site_symmetry_1
_geom_angle_site_symmetry_3
_geom_angle_publ_flag
O1 Ru1 N1 87.8(3) . . ?
O1 Ru1 S1 170.1(2) . . ?
N1 Ru1 S1 84.0(3) . . ?
O1 Ru1 P2 87.6(2) . . ?
N1 Ru1 P2 175.3(3) . . ?
S1 Ru1 P2 100.66(15) . . ?
O1 Ru1 Cl2 85.4(2) . . ?
N1 Ru1 Cl2 80.6(2) . . ?
S1 Ru1 Cl2 98.48(16) . . ?
P2 Ru1 Cl2 99.18(12) . . ?
O1 Ru1 Cl1 88.2(2) . . ?
N1 Ru1 Cl1 86.3(2) . . ?
S1 Ru1 Cl1 85.90(16) . . ?
P2 Ru1 Cl1 93.43(12) . . ?
Cl2 Ru1 Cl1 165.60(12) . . ?
C16 S1 C17 99.8(6) . . ?
C16 S1 Ru1 99.3(5) . . ?
C17 S1 Ru1 125.6(4) . . ?
O1 P1 C7 109.9(6) . . ?
O1 P1 C1 112.4(5) . . ?
C7 P1 C1 108.0(6) . . ?
O1 P1 C13 112.8(6) . . ?
C7 P1 C13 106.7(6) . . ?
C1 P1 C13 106.9(6) . . ?
C33 P2 C27 100.7(5) . . ?
C33 P2 C21 102.8(5) . . ?
C27 P2 C21 99.1(5) . . ?
C33 P2 Ru1 120.1(4) . . ?
C27 P2 Ru1 120.1(3) . . ?
C21 P2 Ru1 110.9(4) . . ?
P1 O1 Ru1 135.5(4) . . ?
C15 N1 C14 113.2(10) . . ?
C15 N1 Ru1 109.6(8) . . ?
C14 N1 Ru1 118.1(6) . . ?
C15 N1 H1 118.8 . . ?
C14 N1 H1 83.0 . . ?
Ru1 N1 H1 112.3 . . ?
C2 C1 C6 118.8(12) . . ?
C2 C1 P1 125.2(11) . . ?
C6 C1 P1 116.0(9) . . ?
C3 C2 C1 122.0(15) . . ?
C3 C2 H2 119.0 . . ?
C1 C2 H2 119.0 . . ?
C4 C3 C2 119.2(14) . . ?
C4 C3 H3 120.4 . . ?
C2 C3 H3 120.4 . . ?
C3 C4 C5 120.4(13) . . ?
C3 C4 H4 119.8 . . ?
C5 C4 H4 119.8 . . ?
C6 C5 C4 120.9(14) . . ?
C6 C5 H5 119.6 . . ?
C4 C5 H5 119.6 . . ?
C5 C6 C1 118.7(13) . . ?
C5 C6 H6 120.6 . . ?
C1 C6 H6 120.6 . . ?
C12 C7 C8 117.8(12) . . ?
C12 C7 P1 121.0(10) . . ?
C8 C7 P1 121.2(11) . . ?
C9 C8 C7 122.1(14) . . ?
C9 C8 H8 119.0 . . ?
C7 C8 H8 119.0 . . ?
C8 C9 C10 120.4(12) . . ?
C8 C9 H9 119.8 . . ?
C10 C9 H9 119.8 . . ?
C9 C10 C11 120.5(12) . . ?
C9 C10 H10 119.8 . . ?
C11 C10 H10 119.8 . . ?
C10 C11 C12 116.8(14) . . ?
C10 C11 H11 121.6 . . ?
C12 C11 H11 121.6 . . ?
C7 C12 C11 122.4(12) . . ?
C7 C12 H12 118.8 . . ?
C11 C12 H12 118.8 . . ?
C14 C13 P1 110.7(9) . . ?
C14 C13 H13A 109.5 . . ?
P1 C13 H13A 109.5 . . ?
C14 C13 H13B 109.5 . . ?
P1 C13 H13B 109.5 . . ?
H13A C13 H13B 108.1 . . ?
C13 C14 N1 113.3(10) . . ?
C13 C14 H14A 108.9 . . ?
N1 C14 H14A 108.9 . . ?
C13 C14 H14B 108.9 . . ?
N1 C14 H14B 108.9 . . ?
H14A C14 H14B 107.7 . . ?
N1 C15 C16 110.2(10) . . ?
N1 C15 H15A 109.6 . . ?
C16 C15 H15A 109.6 . . ?
N1 C15 H15B 109.6 . . ?
C16 C15 H15B 109.6 . . ?
H15A C15 H15B 108.1 . . ?
C15 C16 S1 106.6(8) . . ?
C15 C16 H16A 110.4 . . ?
S1 C16 H16A 110.4 . . ?
C15 C16 H16B 110.4 . . ?
S1 C16 H16B 110.4 . . ?
H16A C16 H16B 108.6 . . ?
C20 C17 C18 111.4(12) . . ?
C20 C17 C19 108.4(12) . . ?
C18 C17 C19 109.5(13) . . ?
C20 C17 S1 114.4(10) . . ?
C18 C17 S1 108.9(9) . . ?
C19 C17 S1 103.8(9) . . ?
C17 C18 H18A 109.5 . . ?
C17 C18 H18B 109.5 . . ?
H18A C18 H18B 109.5 . . ?
C17 C18 H18C 109.5 . . ?
H18A C18 H18C 109.5 . . ?
H18B C18 H18C 109.5 . . ?
C17 C19 H19A 109.5 . . ?
C17 C19 H19B 109.5 . . ?
H19A C19 H19B 109.5 . . ?
C17 C19 H19C 109.5 . . ?
H19A C19 H19C 109.5 . . ?
H19B C19 H19C 109.5 . . ?
C17 C20 H20A 109.5 . . ?
C17 C20 H20B 109.5 . . ?
H20A C20 H20B 109.5 . . ?
C17 C20 H20C 109.5 . . ?
H20A C20 H20C 109.5 . . ?
H20B C20 H20C 109.5 . . ?
C26 C21 C22 119.4(11) . . ?
C26 C21 P2 122.8(9) . . ?
C22 C21 P2 117.7(9) . . ?
C23 C22 C21 120.2(12) . . ?
C23 C22 H22 119.9 . . ?
C21 C22 H22 119.9 . . ?
C22 C23 C24 121.4(13) . . ?
C22 C23 H23 119.3 . . ?
C24 C23 H23 119.3 . . ?
C25 C24 C23 120.1(14) . . ?
C25 C24 H24 120.0 . . ?
C23 C24 H24 120.0 . . ?
C24 C25 C26 121.4(13) . . ?
C24 C25 H25 119.3 . . ?
C26 C25 H25 119.3 . . ?
C21 C26 C25 117.4(12) . . ?
C21 C26 H26 121.3 . . ?
C25 C26 H26 121.3 . . ?
C28 C27 C32 118.0(10) . . ?
C28 C27 P2 121.4(8) . . ?
C32 C27 P2 120.6(9) . . ?
C29 C28 C27 120.0(10) . . ?
C29 C28 H28 120.0 . . ?
C27 C28 H28 120.0 . . ?
C28 C29 C30 121.3(11) . . ?
C28 C29 H29 119.3 . . ?
C30 C29 H29 119.3 . . ?
C31 C30 C29 117.8(11) . . ?
C31 C30 H30 121.1 . . ?
C29 C30 H30 121.1 . . ?
C32 C31 C30 121.6(11) . . ?
C32 C31 H31 119.2 . . ?
C30 C31 H31 119.2 . . ?
C31 C32 C27 121.2(11) . . ?
C31 C32 H32 119.4 . . ?
C27 C32 H32 119.4 . . ?
C38 C33 C34 118.7(10) . . ?
C38 C33 P2 123.9(8) . . ?
C34 C33 P2 117.4(9) . . ?
C35 C34 C33 118.4(12) . . ?
C35 C34 H34 120.8 . . ?
C33 C34 H34 120.8 . . ?
C34 C35 C36 122.3(12) . . ?
C34 C35 H35 118.9 . . ?
C36 C35 H35 118.9 . . ?
C35 C36 C37 120.1(11) . . ?
C35 C36 H36 120.0 . . ?
C37 C36 H36 120.0 . . ?
C38 C37 C36 117.9(12) . . ?
C38 C37 H37 121.0 . . ?
C36 C37 H37 121.0 . . ?
C33 C38 C37 122.3(11) . . ?
C33 C38 H38 118.9 . . ?
C37 C38 H38 118.9 . . ?

loop_
_geom_bond_atom_site_label_1
_geom_bond_atom_site_label_2
_geom_bond_distance
_geom_bond_site_symmetry_2
_geom_bond_publ_flag
Ru1 O1 2.138(8) . ?
Ru1 N1 2.203(9) . ?
Ru1 S1 2.311(4) . ?
Ru1 P2 2.313(4) . ?
Ru1 Cl2 2.434(4) . ?
Ru1 Cl1 2.437(4) . ?
S1 C16 1.804(12) . ?
S1 C17 1.875(15) . ?
P1 O1 1.501(8) . ?
P1 C7 1.780(13) . ?
P1 C1 1.809(12) . ?
P1 C13 1.818(13) . ?
P2 C33 1.846(11) . ?
P2 C27 1.860(11) . ?
P2 C21 1.872(12) . ?
N1 C15 1.473(15) . ?
N1 C14 1.532(15) . ?
N1 H1 0.8736 . ?
C1 C2 1.383(16) . ?
C1 C6 1.401(17) . ?
C2 C3 1.373(19) . ?
C2 H2 0.9300 . ?
C3 C4 1.36(2) . ?
C3 H3 0.9300 . ?
C4 C5 1.385(19) . ?
C4 H4 0.9300 . ?
C5 C6 1.383(17) . ?
C5 H5 0.9300 . ?
C6 H6 0.9300 . ?
C7 C12 1.393(18) . ?
C7 C8 1.389(17) . ?
C8 C9 1.351(17) . ?
C8 H8 0.9300 . ?
C9 C10 1.398(17) . ?
C9 H9 0.9300 . ?
C10 C11 1.411(17) . ?
C10 H10 0.9300 . ?
C11 C12 1.413(18) . ?
C11 H11 0.9300 . ?
C12 H12 0.9300 . ?
C13 C14 1.478(18) . ?
C13 H13A 0.9700 . ?
C13 H13B 0.9700 . ?
C14 H14A 0.9700 . ?
C14 H14B 0.9700 . ?
C15 C16 1.52(2) . ?
C15 H15A 0.9700 . ?
C15 H15B 0.9700 . ?
C16 H16A 0.9700 . ?
C16 H16B 0.9700 . ?
C17 C20 1.467(17) . ?
C17 C18 1.524(18) . ?
C17 C19 1.523(18) . ?
C18 H18A 0.9600 . ?
C18 H18B 0.9600 . ?
C18 H18C 0.9600 . ?
C19 H19A 0.9600 . ?
C19 H19B 0.9600 . ?
C19 H19C 0.9600 . ?
C20 H20A 0.9600 . ?
C20 H20B 0.9600 . ?
C20 H20C 0.9600 . ?
C21 C26 1.391(15) . ?
C21 C22 1.403(16) . ?
C22 C23 1.341(17) . ?
C22 H22 0.9300 . ?
C23 C24 1.386(19) . ?
C23 H23 0.9300 . ?
C24 C25 1.31(2) . ?
C24 H24 0.9300 . ?
C25 C26 1.442(17) . ?
C25 H25 0.9300 . ?
C26 H26 0.9300 . ?
C27 C28 1.388(15) . ?
C27 C32 1.405(15) . ?
C28 C29 1.388(15) . ?
C28 H28 0.9300 . ?
C29 C30 1.408(15) . ?
C29 H29 0.9300 . ?
C30 C31 1.366(15) . ?
C30 H30 0.9300 . ?
C31 C32 1.371(16) . ?
C31 H31 0.9300 . ?
C32 H32 0.9300 . ?
C33 C38 1.379(16) . ?
C33 C34 1.435(14) . ?
C34 C35 1.364(17) . ?
C34 H34 0.9300 . ?
C35 C36 1.377(17) . ?
C35 H35 0.9300 . ?
C36 C37 1.404(16) . ?
C36 H36 0.9300 . ?
C37 C38 1.391(16) . ?
C37 H37 0.9300 . ?
C38 H38 0.9300 . ?

loop_
_geom_torsion_atom_site_label_1
_geom_torsion_atom_site_label_2
_geom_torsion_atom_site_label_3
_geom_torsion_atom_site_label_4
_geom_torsion
_geom_torsion_site_symmetry_1
_geom_torsion_site_symmetry_2
_geom_torsion_site_symmetry_3
_geom_torsion_site_symmetry_4
_geom_torsion_publ_flag
C7 P1 O1 Ru1 119.6(6) . . . . ?
C1 P1 O1 Ru1 -120.2(6) . . . . ?
C13 P1 O1 Ru1 0.7(8) . . . . ?
O1 P1 C1 C2 137.2(11) . . . . ?
C7 P1 C1 C2 -101.4(12) . . . . ?
C13 P1 C1 C2 13.0(13) . . . . ?
O1 P1 C1 C6 -44.6(11) . . . . ?
C7 P1 C1 C6 76.8(11) . . . . ?
C13 P1 C1 C6 -168.8(10) . . . . ?
C6 C1 C2 C3 1(2) . . . . ?
P1 C1 C2 C3 179.1(11) . . . . ?
C1 C2 C3 C4 -2(2) . . . . ?
C2 C3 C4 C5 1(2) . . . . ?
C3 C4 C5 C6 1(2) . . . . ?
C4 C5 C6 C1 -2(2) . . . . ?
C2 C1 C6 C5 0.9(19) . . . . ?
P1 C1 C6 C5 -177.4(10) . . . . ?
O1 P1 C7 C12 144.8(10) . . . . ?
C1 P1 C7 C12 21.9(12) . . . . ?
C13 P1 C7 C12 -92.7(11) . . . . ?
O1 P1 C7 C8 -37.2(11) . . . . ?
C1 P1 C7 C8 -160.1(10) . . . . ?
C13 P1 C7 C8 85.4(11) . . . . ?
C12 C7 C8 C9 2.6(18) . . . . ?
P1 C7 C8 C9 -175.5(9) . . . . ?
C7 C8 C9 C10 -1.1(19) . . . . ?
C8 C9 C10 C11 -2.1(19) . . . . ?
C9 C10 C11 C12 3.5(18) . . . . ?
C8 C7 C12 C11 -1.0(18) . . . . ?
P1 C7 C12 C11 177.1(9) . . . . ?
C10 C11 C12 C7 -2.0(19) . . . . ?
O1 P1 C13 C14 37.0(10) . . . . ?
C7 P1 C13 C14 -83.8(11) . . . . ?
C1 P1 C13 C14 160.9(9) . . . . ?
P1 C13 C14 N1 -75.2(11) . . . . ?
C15 N1 C14 C13 -158.0(10) . . . . ?
Ru1 N1 C14 C13 71.9(11) . . . . ?
C14 N1 C15 C16 176.8(9) . . . . ?
Ru1 N1 C15 C16 -49.0(11) . . . . ?
N1 C15 C16 S1 62.3(12) . . . . ?
C17 S1 C16 C15 -170.8(9) . . . . ?
Ru1 S1 C16 C15 -42.0(9) . . . . ?
C16 S1 C17 C20 80.8(11) . . . . ?
Ru1 S1 C17 C20 -28.2(12) . . . . ?
C16 S1 C17 C18 -44.7(11) . . . . ?
Ru1 S1 C17 C18 -153.7(8) . . . . ?
C16 S1 C17 C19 -161.2(9) . . . . ?
Ru1 S1 C17 C19 89.8(9) . . . . ?
C33 P2 C21 C26 10.1(11) . . . . ?
C27 P2 C21 C26 113.4(10) . . . . ?
Ru1 P2 C21 C26 -119.5(10) . . . . ?
C33 P2 C21 C22 -167.3(10) . . . . ?
C27 P2 C21 C22 -64.0(10) . . . . ?
Ru1 P2 C21 C22 63.1(10) . . . . ?
C26 C21 C22 C23 0.7(19) . . . . ?
P2 C21 C22 C23 178.2(10) . . . . ?
C21 C22 C23 C24 -3(2) . . . . ?
C22 C23 C24 C25 5(2) . . . . ?
C23 C24 C25 C26 -5(2) . . . . ?
C22 C21 C26 C25 -0.6(18) . . . . ?
P2 C21 C26 C25 -177.9(9) . . . . ?
C24 C25 C26 C21 3(2) . . . . ?
C33 P2 C27 C28 -114.9(10) . . . . ?
C21 P2 C27 C28 140.1(10) . . . . ?
Ru1 P2 C27 C28 19.4(11) . . . . ?
C33 P2 C27 C32 65.8(11) . . . . ?
C21 P2 C27 C32 -39.1(11) . . . . ?
Ru1 P2 C27 C32 -159.8(8) . . . . ?
C32 C27 C28 C29 -0.3(18) . . . . ?
P2 C27 C28 C29 -179.5(9) . . . . ?
C27 C28 C29 C30 1.2(19) . . . . ?
C28 C29 C30 C31 -0.4(19) . . . . ?
C29 C30 C31 C32 -1.5(18) . . . . ?
C30 C31 C32 C27 3(2) . . . . ?
C28 C27 C32 C31 -1.6(19) . . . . ?
P2 C27 C32 C31 177.7(10) . . . . ?
C27 P2 C33 C38 9.0(11) . . . . ?
C21 P2 C33 C38 111.0(10) . . . . ?
Ru1 P2 C33 C38 -125.3(9) . . . . ?
C27 P2 C33 C34 -173.2(8) . . . . ?
C21 P2 C33 C34 -71.2(9) . . . . ?
Ru1 P2 C33 C34 52.4(9) . . . . ?
C38 C33 C34 C35 0.4(16) . . . . ?
P2 C33 C34 C35 -177.5(8) . . . . ?
C33 C34 C35 C36 4.3(17) . . . . ?
C34 C35 C36 C37 -5.8(19) . . . . ?
C35 C36 C37 C38 2.4(18) . . . . ?
C34 C33 C38 C37 -3.7(17) . . . . ?
P2 C33 C38 C37 174.1(9) . . . . ?
C36 C37 C38 C33 2.3(18) . . . . ?
